data_7251706
loop_
_publ_author_name
'Fang, Yicheng'
'Wei, Huiqi'
'Li, Caixia'
'Liu, Gen'
'Wang, Fan'
'Wu, Lamei'
'Huang, Zhengxi'
'Chen, Xi'
'Zhang, Zhan'

_publ_section_title
;
 Guest-induced diverse self-assemblies of an oligopyrrole
;
_journal_issue 13
_journal_name_full CrystEngComm
_journal_page_first 2023
_journal_page_last 2028
_journal_paper_doi 10.1039/D5CE01204J
_journal_volume 28
_journal_year 2026
_chemical_formula_sum 'C45 H63 F3 N6 O8 S'
_chemical_formula_weight 905.07
_space_group_crystal_system triclinic
_space_group_IT_number 2
_space_group_name_Hall '-P 1'
_space_group_name_H-M_alt 'P -1'
_atom_sites_solution_hydrogens geom
_audit_creation_method SHELXL-2025/1
_audit_update_record
;
2025-12-20 deposited with the CCDC.	2026-02-27 downloaded from the CCDC.
;
_cell_angle_alpha 107.660(3)
_cell_angle_beta 97.768(3)
_cell_angle_gamma 90.951(3)
_cell_formula_units_Z 2
_cell_length_a 11.0234(7)
_cell_length_b 14.6125(10)
_cell_length_c 15.6272(10)
_cell_measurement_reflns_used 9761
_cell_measurement_temperature 100(2)
_cell_measurement_theta_max 57.05
_cell_measurement_theta_min 2.77
_cell_volume 2372.2(3)
_computing_cell_refinement 'Bruker SAINT'
_computing_data_collection 'Bruker APEX3'
_computing_data_reduction 'Bruker SAINT'
_computing_molecular_graphics 'Bruker SHELXTL'
_computing_publication_material 'Bruker SHELXTL'
_computing_structure_refinement 'SHELXL-2025/1 (Sheldrick, 2025)'
_computing_structure_solution 'SHELXT 2018/2 (Sheldrick, 2018)'
_diffrn_ambient_temperature 100(2)
_diffrn_measured_fraction_theta_full 0.956
_diffrn_measured_fraction_theta_max 0.956
_diffrn_measurement_device_type 'Bruker D8 venture'
_diffrn_measurement_method '\f and \w scans'
_diffrn_radiation_type GaK\a
_diffrn_radiation_wavelength 1.34139
_diffrn_reflns_av_R_equivalents 0.0669
_diffrn_reflns_av_unetI/netI 0.0513
_diffrn_reflns_Laue_measured_fraction_full 0.956
_diffrn_reflns_Laue_measured_fraction_max 0.956
_diffrn_reflns_limit_h_max 13
_diffrn_reflns_limit_h_min -12
_diffrn_reflns_limit_k_max 17
_diffrn_reflns_limit_k_min -17
_diffrn_reflns_limit_l_max 18
_diffrn_reflns_limit_l_min -18
_diffrn_reflns_number 46599
_diffrn_reflns_point_group_measured_fraction_full 0.956
_diffrn_reflns_point_group_measured_fraction_max 0.956
_diffrn_reflns_theta_full 52.980
_diffrn_reflns_theta_max 52.980
_diffrn_reflns_theta_min 2.610
_exptl_absorpt_coefficient_mu 0.787
_exptl_absorpt_correction_T_max 0.7512
_exptl_absorpt_correction_T_min 0.6499
_exptl_absorpt_correction_type multi-scan
_exptl_absorpt_process_details 'SADABS-2016/2 (Bruker,2016/2)'
_exptl_crystal_colour red
_exptl_crystal_density_diffrn 1.267
_exptl_crystal_description block
_exptl_crystal_F_000 964
_exptl_crystal_size_max 0.100
_exptl_crystal_size_mid 0.060
_exptl_crystal_size_min 0.050
_refine_diff_density_max 0.841
_refine_diff_density_min -0.485
_refine_diff_density_rms 0.094
_refine_ls_extinction_method none
_refine_ls_goodness_of_fit_ref 1.192
_refine_ls_hydrogen_treatment constr
_refine_ls_matrix_type full
_refine_ls_number_parameters 640
_refine_ls_number_reflns 8014
_refine_ls_number_restraints 327
_refine_ls_restrained_S_all 1.174
_refine_ls_R_factor_all 0.1164
_refine_ls_R_factor_gt 0.1049
_refine_ls_shift/su_max 0.000
_refine_ls_shift/su_mean 0.000
_refine_ls_structure_factor_coef Fsqd
_refine_ls_weighting_details 'w=1/[\s^2^(Fo^2^)+(0.0482P)^2^+12.9817P] where P=(Fo^2^+2Fc^2^)/3'
_refine_ls_weighting_scheme calc
_refine_ls_wR_factor_gt 0.2529
_refine_ls_wR_factor_ref 0.2573
_reflns_Friedel_coverage 0.000
_reflns_number_gt 6652
_reflns_number_total 8014
_reflns_threshold_expression 'I > 2\s(I)'
_cod_data_source_file d5ce01204j2.cif
_cod_data_source_block 251014a_zhangz_licxotf_0m
_cod_depositor_comments 'Adding full bibliography for 7251702--7251707.cif.'
_cod_database_code 7251706
_shelx_shelxl_version_number 2025/1
_shelx_space_group_comment
; 
The symmetry employed for this shelxl refinement is uniquely defined 
by the following loop, which should always be used as a source of 
symmetry information in preference to the above space-group names. 
They are only intended as comments. 
;
_shelx_estimated_absorpt_t_min 0.925
_shelx_estimated_absorpt_t_max 0.962

loop_
_space_group_symop_operation_xyz
'x, y, z'
'-x, -y, -z'

loop_
_atom_site_label
_atom_site_type_symbol
_atom_site_fract_x
_atom_site_fract_y
_atom_site_fract_z
_atom_site_U_iso_or_equiv
_atom_site_adp_type
_atom_site_occupancy
_atom_site_site_symmetry_order
_atom_site_calc_flag
_atom_site_refinement_flags_posn
_atom_site_refinement_flags_adp
_atom_site_refinement_flags_occupancy
_atom_site_disorder_assembly
_atom_site_disorder_group
C1 C 0.1595(7) 0.5177(6) 0.8975(6) 0.069(2) Uani 1 1 d . . . . .
H1A H 0.186725 0.463232 0.851478 0.104 Uiso 1 1 calc R U . . .
H1B H 0.069678 0.515381 0.889344 0.104 Uiso 1 1 calc R U . . .
H1C H 0.190696 0.514140 0.958152 0.104 Uiso 1 1 calc R U . . .
C2 C 0.2061(5) 0.6071(6) 0.8882(5) 0.0522(18) Uani 1 1 d . . . . .
H2A H 0.180474 0.662197 0.935603 0.063 Uiso 1 1 calc R U . . .
H2B H 0.171390 0.612377 0.828144 0.063 Uiso 1 1 calc R U . . .
C3 C 0.3882(5) 0.5672(4) 0.8218(4) 0.0294(12) Uani 1 1 d . . . . .
C4 C 0.5218(4) 0.5758(4) 0.8393(3) 0.0240(11) Uani 1 1 d . . . . .
C5 C 0.6048(5) 0.6287(4) 0.9132(4) 0.0255(11) Uani 1 1 d . . . . .
C6 C 0.7224(5) 0.6120(3) 0.8887(3) 0.0250(11) Uani 1 1 d . . . . .
C7 C 0.7080(4) 0.5491(3) 0.8012(4) 0.0244(11) Uani 1 1 d . . . . .
C8 C 0.8055(5) 0.5100(4) 0.7460(4) 0.0266(11) Uani 1 1 d . . . . .
C9 C 0.8587(5) 0.4221(4) 0.7279(4) 0.0387(14) Uani 1 1 d . . . . .
C10 C 0.9618(5) 0.4298(4) 0.6856(4) 0.0382(14) Uani 1 1 d D . . . .
C11 C 0.9649(5) 0.5219(4) 0.6762(4) 0.0266(11) Uani 1 1 d . . . . .
C12 C 1.0504(4) 0.5754(3) 0.6432(3) 0.0237(11) Uani 1 1 d . . . . .
C13 C 1.1414(5) 0.5337(4) 0.5923(4) 0.0268(11) Uani 1 1 d . . . . .
H13 H 1.149758 0.466225 0.575327 0.032 Uiso 1 1 calc R U . . .
C16 C 0.8211(7) 0.3364(5) 0.7582(6) 0.060(2) Uani 1 1 d . . . . .
H16A H 0.731290 0.334418 0.758044 0.072 Uiso 1 1 calc R U . . .
H16B H 0.840422 0.276158 0.713544 0.072 Uiso 1 1 calc R U . . .
C17 C 0.8848(9) 0.3404(7) 0.8523(7) 0.081(3) Uani 1 1 d . . . . .
H17A H 0.973575 0.338256 0.851981 0.121 Uiso 1 1 calc R U . . .
H17B H 0.854692 0.285271 0.868432 0.121 Uiso 1 1 calc R U . . .
H17C H 0.867099 0.400227 0.896808 0.121 Uiso 1 1 calc R U . . .
C18 C 0.8431(5) 0.6548(4) 0.9467(4) 0.0356(13) Uani 1 1 d . . . . .
H18A H 0.907718 0.609713 0.928163 0.043 Uiso 1 1 calc R U . . .
H18B H 0.836480 0.661306 1.010768 0.043 Uiso 1 1 calc R U . . .
C19 C 0.8826(6) 0.7531(5) 0.9403(5) 0.0496(17) Uani 1 1 d . . . . .
H19A H 0.895674 0.746562 0.877992 0.074 Uiso 1 1 calc R U . . .
H19B H 0.959094 0.777784 0.981771 0.074 Uiso 1 1 calc R U . . .
H19C H 0.818463 0.797970 0.957153 0.074 Uiso 1 1 calc R U . . .
C20 C 0.5782(5) 0.6920(4) 1.0043(4) 0.0303(12) Uani 1 1 d . . . . .
H20A H 0.504281 0.727178 0.994425 0.036 Uiso 1 1 calc R U . . .
H20B H 0.647737 0.740305 1.032131 0.036 Uiso 1 1 calc R U . . .
C21 C 0.5577(6) 0.6375(5) 1.0705(4) 0.0454(16) Uani 1 1 d . . . . .
H21A H 0.485259 0.592844 1.045614 0.068 Uiso 1 1 calc R U . . .
H21B H 0.544944 0.683268 1.128588 0.068 Uiso 1 1 calc R U . . .
H21C H 0.629733 0.601394 1.079889 0.068 Uiso 1 1 calc R U . . .
C22 C 1.3131(5) 0.5475(4) 0.5138(4) 0.0371(14) Uani 1 1 d . . . . .
H22A H 1.388147 0.545849 0.554672 0.056 Uiso 1 1 calc R U . . .
H22B H 1.329840 0.585830 0.474545 0.056 Uiso 1 1 calc R U . . .
H22C H 1.285021 0.481775 0.476316 0.056 Uiso 1 1 calc R U . . .
C23 C 1.1156(5) 0.7270(4) 0.6406(3) 0.0284(12) Uani 1 1 d . . . . .
C24 C 1.2089(5) 0.6869(4) 0.5918(3) 0.0269(11) Uani 1 1 d . . . . .
H24 H 1.265654 0.726323 0.575885 0.032 Uiso 1 1 calc R U . . .
C25 C 1.0927(5) 0.8292(4) 0.6672(4) 0.0334(11) Uani 1 1 d D U . . .
C28 C 0.9874(5) 0.9543(4) 0.7306(3) 0.0313(10) Uani 1 1 d D U . . .
C29 C 0.8955(5) 1.0048(4) 0.7854(4) 0.0324(13) Uani 1 1 d . . . . .
C30 C 0.7953(6) 1.0529(4) 0.7635(4) 0.0388(14) Uani 1 1 d . . . . .
C31 C 0.7406(6) 1.0892(4) 0.8419(4) 0.0377(14) Uani 1 1 d . . . . .
C32 C 0.8102(5) 1.0620(4) 0.9094(4) 0.0345(13) Uani 1 1 d . . . . .
C33 C 0.8040(6) 1.0756(5) 1.0057(4) 0.0444(15) Uani 1 1 d . . . . .
C34 C 0.6266(6) 1.1450(5) 0.8498(5) 0.0536(19) Uani 1 1 d . . . . .
H34A H 0.611818 1.171432 0.798271 0.064 Uiso 1 1 calc R U . . .
H34B H 0.640707 1.199931 0.906455 0.064 Uiso 1 1 calc R U . . .
C35 C 0.5130(7) 1.0855(6) 0.8505(6) 0.075(3) Uani 1 1 d . . . . .
H35A H 0.503270 1.027122 0.797932 0.113 Uiso 1 1 calc R U . . .
H35B H 0.440793 1.123210 0.847416 0.113 Uiso 1 1 calc R U . . .
H35C H 0.521464 1.067538 0.906444 0.113 Uiso 1 1 calc R U . . .
C36 C 0.7484(7) 1.0568(5) 0.6691(4) 0.057(2) Uani 1 1 d . . . . .
H36A H 0.814827 1.040842 0.631257 0.068 Uiso 1 1 calc R U . . .
H36B H 0.726233 1.123126 0.672971 0.068 Uiso 1 1 calc R U . . .
C37 C 0.6367(12) 0.9874(7) 0.6232(6) 0.118(5) Uani 1 1 d . . . . .
H37A H 0.607076 0.995259 0.564039 0.177 Uiso 1 1 calc R U . . .
H37B H 0.571547 1.001253 0.661477 0.177 Uiso 1 1 calc R U . . .
H37C H 0.659741 0.921055 0.614824 0.177 Uiso 1 1 calc R U . . .
C42 C 0.6986(8) 1.1346(7) 1.1308(5) 0.074(3) Uani 1 1 d . . . . .
H42A H 0.709678 1.072659 1.143459 0.089 Uiso 1 1 calc R U . . .
H42B H 0.764308 1.181683 1.170015 0.089 Uiso 1 1 calc R U . . .
C43 C 0.5809(8) 1.1685(7) 1.1507(6) 0.075(3) Uani 1 1 d . . . . .
H43A H 0.516114 1.121866 1.111618 0.112 Uiso 1 1 calc R U . . .
H43B H 0.571142 1.230659 1.139570 0.112 Uiso 1 1 calc R U . . .
H43C H 0.574992 1.176113 1.214475 0.112 Uiso 1 1 calc R U . . .
C45 C 0.6688(6) 0.7813(5) 0.7418(5) 0.0530(17) Uani 1 1 d . . . . .
H45A H 0.596069 0.778155 0.697135 0.079 Uiso 1 1 calc R U . . .
H45B H 0.689406 0.848336 0.779038 0.079 Uiso 1 1 calc R U . . .
H45C H 0.651881 0.742741 0.780839 0.079 Uiso 1 1 calc R U . . .
N1 N 0.5859(4) 0.5277(3) 0.7717(3) 0.0236(9) Uani 1 1 d . . . . .
H1 H 0.553470 0.489246 0.718013 0.028 Uiso 1 1 calc R U . . .
N2 N 0.8718(4) 0.5693(3) 0.7155(3) 0.0227(9) Uani 1 1 d . . . . .
H2 H 0.856764 0.629488 0.720378 0.027 Uiso 1 1 calc R U . . .
N3 N 1.0380(4) 0.6709(3) 0.6657(3) 0.0255(9) Uani 1 1 d . . . . .
N4 N 1.2165(4) 0.5913(3) 0.5681(3) 0.0256(9) Uani 1 1 d . . . . .
N5 N 0.9959(4) 0.8579(3) 0.7123(3) 0.0274(9) Uani 1 1 d . U . . .
H5 H 0.946186 0.819620 0.727427 0.033 Uiso 1 1 calc R U . . .
N6 N 0.9028(4) 1.0103(3) 0.8735(3) 0.0326(11) Uani 1 1 d . . . . .
H6 H 0.958692 0.984433 0.903231 0.039 Uiso 1 1 calc R U . . .
O1 O 0.3280(3) 0.5293(3) 0.7478(3) 0.0429(11) Uani 1 1 d . . . . .
O2 O 0.3391(3) 0.6102(3) 0.8967(3) 0.0406(10) Uani 1 1 d . . . . .
O3 O 0.8774(4) 1.0474(4) 1.0544(3) 0.0623(15) Uani 1 1 d . . . . .
O4 O 0.7074(4) 1.1218(4) 1.0355(3) 0.0543(13) Uani 1 1 d . . . . .
O8 O 0.7689(3) 0.7447(3) 0.6960(2) 0.0314(8) Uani 1 1 d . . . . .
H8 H 0.747471 0.731298 0.639761 0.047 Uiso 1 1 calc R U . . .
C14 C 1.0588(6) 0.3547(4) 0.6654(4) 0.0259(14) Uani 0.828(8) 1 d D . P A 1
H14A H 1.140596 0.388226 0.674863 0.031 Uiso 0.828(8) 1 calc R U P A 1
H14B H 1.060678 0.316793 0.708314 0.031 Uiso 0.828(8) 1 calc R U P A 1
C15 C 1.0321(6) 0.2873(5) 0.5689(5) 0.0374(17) Uani 0.828(8) 1 d D . P A 1
H15A H 1.033259 0.324359 0.526163 0.056 Uiso 0.828(8) 1 calc R U P A 1
H15B H 0.951089 0.254052 0.559242 0.056 Uiso 0.828(8) 1 calc R U P A 1
H15C H 1.094659 0.239817 0.558797 0.056 Uiso 0.828(8) 1 calc R U P A 1
C26 C 1.1641(8) 0.9113(6) 0.6676(6) 0.0287(14) Uani 0.635(8) 1 d D U P B 1
C27 C 1.0931(9) 0.9894(6) 0.7049(6) 0.0300(15) Uani 0.635(8) 1 d D U P B 1
C38 C 1.1256(11) 1.0949(6) 0.7181(7) 0.0345(19) Uani 0.635(8) 1 d D U P B 1
H38A H 1.198377 1.099133 0.688351 0.041 Uiso 0.635(8) 1 calc R U P B 1
H38B H 1.056764 1.120996 0.687067 0.041 Uiso 0.635(8) 1 calc R U P B 1
C39 C 1.1524(10) 1.1569(7) 0.8152(7) 0.035(2) Uani 0.635(8) 1 d D U P B 1
H39A H 1.179157 1.222064 0.817778 0.052 Uiso 0.635(8) 1 calc R U P B 1
H39B H 1.217425 1.129827 0.847698 0.052 Uiso 0.635(8) 1 calc R U P B 1
H39C H 1.078078 1.159285 0.843714 0.052 Uiso 0.635(8) 1 calc R U P B 1
C40 C 1.2823(9) 0.9166(7) 0.6320(6) 0.0323(16) Uani 0.635(8) 1 d D U P B 1
H40A H 1.333863 0.865787 0.644174 0.039 Uiso 0.635(8) 1 calc R U P B 1
H40B H 1.326223 0.979458 0.665946 0.039 Uiso 0.635(8) 1 calc R U P B 1
C41 C 1.2690(8) 0.9050(6) 0.5309(6) 0.033(2) Uani 0.635(8) 1 d D U P B 1
H41A H 1.226204 0.842726 0.496396 0.049 Uiso 0.635(8) 1 calc R U P B 1
H41B H 1.350405 0.907968 0.513025 0.049 Uiso 0.635(8) 1 calc R U P B 1
H41C H 1.221645 0.956840 0.518353 0.049 Uiso 0.635(8) 1 calc R U P B 1
C44 C 0.5854(6) 0.7588(5) 0.3842(5) 0.0463(16) Uani 1 1 d . U . C 1
F1 F 0.6470(4) 0.7100(3) 0.3203(3) 0.0644(12) Uani 1 1 d . . . C 1
F2 F 0.4787(5) 0.7748(4) 0.3457(4) 0.0983(19) Uani 1 1 d . . . C 1
F3 F 0.6485(5) 0.8423(3) 0.4252(3) 0.0780(14) Uani 1 1 d . . . C 1
O5 O 0.5099(3) 0.6020(3) 0.4082(2) 0.0355(9) Uani 1 1 d . . . C 1
O6 O 0.4920(4) 0.7501(3) 0.5265(3) 0.0450(10) Uani 1 1 d . . . C 1
O7 O 0.6911(3) 0.6875(3) 0.5060(3) 0.0355(9) Uani 1 1 d . . . C 1
S01 S 0.56718(11) 0.69272(9) 0.46606(8) 0.0257(3) Uani 1 1 d . . . C 1
C14A C 0.999(2) 0.3461(17) 0.6042(15) 0.0259(14) Uani 0.172(8) 1 d D . P A 2
H14C H 0.937202 0.290817 0.584841 0.031 Uiso 0.172(8) 1 calc R U P A 2
H14D H 1.007257 0.368759 0.551535 0.031 Uiso 0.172(8) 1 calc R U P A 2
C15A C 1.122(2) 0.320(2) 0.645(2) 0.0374(17) Uani 0.172(8) 1 d D . P A 2
H15D H 1.146143 0.259904 0.603913 0.056 Uiso 0.172(8) 1 calc R U P A 2
H15E H 1.114197 0.310313 0.703761 0.056 Uiso 0.172(8) 1 calc R U P A 2
H15F H 1.184220 0.371479 0.653983 0.056 Uiso 0.172(8) 1 calc R U P A 2
C26A C 1.1194(15) 0.9079(9) 0.6361(10) 0.0307(17) Uani 0.365(8) 1 d D U P B 2
C27A C 1.0555(15) 0.9875(9) 0.6797(10) 0.0310(18) Uani 0.365(8) 1 d D U P B 2
C38A C 1.0790(18) 1.0926(10) 0.6876(11) 0.033(2) Uani 0.365(8) 1 d D U P B 2
H38C H 1.120646 1.096847 0.636511 0.039 Uiso 0.365(8) 1 calc R U P B 2
H38D H 0.999536 1.122640 0.682879 0.039 Uiso 0.365(8) 1 calc R U P B 2
C39A C 1.1568(18) 1.1475(13) 0.7758(12) 0.035(2) Uani 0.365(8) 1 d D U P B 2
H39D H 1.175353 1.213356 0.775916 0.052 Uiso 0.365(8) 1 calc R U P B 2
H39E H 1.233428 1.115669 0.782601 0.052 Uiso 0.365(8) 1 calc R U P B 2
H39F H 1.112172 1.149228 0.826403 0.052 Uiso 0.365(8) 1 calc R U P B 2
C40A C 1.2123(13) 0.9121(11) 0.5751(10) 0.031(2) Uani 0.365(8) 1 d D U P B 2
H40C H 1.190305 0.960947 0.544470 0.038 Uiso 0.365(8) 1 calc R U P B 2
H40D H 1.210346 0.848960 0.527748 0.038 Uiso 0.365(8) 1 calc R U P B 2
C41A C 1.3399(14) 0.9368(13) 0.6268(11) 0.038(3) Uani 0.365(8) 1 d D U P B 2
H41D H 1.359252 0.892061 0.661733 0.057 Uiso 0.365(8) 1 calc R U P B 2
H41E H 1.344963 1.002714 0.668373 0.057 Uiso 0.365(8) 1 calc R U P B 2
H41F H 1.398740 0.931864 0.584122 0.057 Uiso 0.365(8) 1 calc R U P B 2

loop_
_atom_site_aniso_label
_atom_site_aniso_U_11
_atom_site_aniso_U_22
_atom_site_aniso_U_33
_atom_site_aniso_U_23
_atom_site_aniso_U_13
_atom_site_aniso_U_12
C1 0.047(4) 0.082(6) 0.084(6) 0.027(5) 0.022(4) 0.019(4)
C2 0.028(3) 0.083(5) 0.041(4) 0.008(4) 0.016(3) 0.007(3)
C3 0.027(3) 0.036(3) 0.026(3) 0.009(2) 0.005(2) 0.003(2)
C4 0.026(3) 0.024(3) 0.024(3) 0.009(2) 0.007(2) 0.003(2)
C5 0.026(3) 0.021(3) 0.029(3) 0.008(2) 0.002(2) 0.002(2)
C6 0.027(3) 0.020(3) 0.026(3) 0.004(2) 0.005(2) 0.002(2)
C7 0.020(2) 0.020(3) 0.036(3) 0.011(2) 0.009(2) 0.0027(19)
C8 0.024(3) 0.024(3) 0.030(3) 0.004(2) 0.006(2) -0.004(2)
C9 0.035(3) 0.025(3) 0.060(4) 0.011(3) 0.023(3) 0.004(2)
C10 0.040(3) 0.023(3) 0.056(4) 0.012(3) 0.023(3) 0.001(2)
C11 0.025(3) 0.028(3) 0.027(3) 0.006(2) 0.010(2) 0.003(2)
C12 0.025(2) 0.022(3) 0.022(3) 0.004(2) 0.002(2) 0.002(2)
C13 0.028(3) 0.022(3) 0.032(3) 0.010(2) 0.006(2) 0.005(2)
C16 0.055(4) 0.033(4) 0.100(6) 0.018(4) 0.052(4) 0.001(3)
C17 0.099(7) 0.076(6) 0.103(7) 0.067(6) 0.046(6) 0.020(5)
C18 0.026(3) 0.034(3) 0.037(3) -0.001(3) 0.001(2) 0.003(2)
C19 0.044(4) 0.052(4) 0.041(4) 0.001(3) 0.002(3) -0.020(3)
C20 0.029(3) 0.030(3) 0.026(3) 0.002(2) 0.002(2) 0.009(2)
C21 0.060(4) 0.044(4) 0.030(3) 0.007(3) 0.008(3) 0.021(3)
C22 0.037(3) 0.028(3) 0.053(4) 0.015(3) 0.024(3) 0.009(2)
C23 0.038(3) 0.022(3) 0.023(3) 0.004(2) 0.007(2) -0.001(2)
C24 0.031(3) 0.028(3) 0.025(3) 0.012(2) 0.008(2) -0.001(2)
C25 0.049(2) 0.0240(19) 0.028(2) 0.0043(19) 0.0183(19) 0.0007(17)
C28 0.052(3) 0.0224(17) 0.020(2) 0.0050(17) 0.0103(19) 0.0036(17)
C29 0.049(3) 0.018(3) 0.028(3) 0.005(2) 0.006(2) 0.001(2)
C30 0.060(4) 0.022(3) 0.029(3) 0.003(2) -0.001(3) 0.012(3)
C31 0.048(3) 0.027(3) 0.029(3) -0.001(2) 0.001(3) 0.009(3)
C32 0.038(3) 0.031(3) 0.032(3) 0.004(2) 0.009(2) 0.009(2)
C33 0.040(3) 0.054(4) 0.038(4) 0.010(3) 0.009(3) 0.009(3)
C34 0.058(4) 0.044(4) 0.042(4) -0.006(3) -0.007(3) 0.024(3)
C35 0.046(4) 0.069(5) 0.071(5) -0.028(4) -0.013(4) 0.013(4)
C36 0.090(5) 0.042(4) 0.032(4) 0.004(3) -0.002(3) 0.027(4)
C37 0.202(13) 0.074(6) 0.049(5) 0.014(5) -0.063(7) -0.042(7)
C42 0.072(5) 0.106(7) 0.041(4) 0.011(4) 0.021(4) 0.033(5)
C43 0.085(6) 0.098(7) 0.066(5) 0.049(5) 0.035(5) 0.040(5)
C45 0.048(4) 0.062(5) 0.050(4) 0.019(4) 0.006(3) 0.017(3)
N1 0.022(2) 0.023(2) 0.021(2) 0.0003(17) 0.0034(17) -0.0005(17)
N2 0.027(2) 0.017(2) 0.025(2) 0.0051(17) 0.0068(17) 0.0048(17)
N3 0.032(2) 0.025(2) 0.020(2) 0.0062(18) 0.0082(18) 0.0010(18)
N4 0.026(2) 0.026(2) 0.028(2) 0.0099(19) 0.0092(18) 0.0037(18)
N5 0.040(2) 0.0227(16) 0.021(2) 0.0063(16) 0.0097(16) 0.0019(15)
N6 0.040(3) 0.037(3) 0.025(2) 0.012(2) 0.010(2) 0.012(2)
O1 0.025(2) 0.061(3) 0.031(2) -0.002(2) 0.0032(17) 0.0024(18)
O2 0.0250(19) 0.062(3) 0.030(2) 0.006(2) 0.0092(16) 0.0063(18)
O3 0.050(3) 0.111(4) 0.036(3) 0.033(3) 0.017(2) 0.034(3)
O4 0.044(3) 0.078(3) 0.035(2) 0.005(2) 0.012(2) 0.024(2)
O8 0.0305(19) 0.034(2) 0.029(2) 0.0091(17) 0.0000(16) 0.0075(16)
C14 0.028(3) 0.022(3) 0.032(4) 0.013(3) 0.009(3) 0.003(3)
C15 0.028(3) 0.028(4) 0.050(4) 0.002(3) 0.009(3) -0.002(3)
C26 0.045(3) 0.024(2) 0.016(3) 0.004(2) 0.007(2) -0.002(2)
C27 0.053(3) 0.024(2) 0.013(3) 0.006(2) 0.008(3) 0.002(2)
C38 0.060(5) 0.025(2) 0.019(4) 0.007(3) 0.010(3) 0.000(3)
C39 0.053(4) 0.027(3) 0.022(4) 0.003(3) 0.006(4) 0.002(3)
C40 0.043(3) 0.027(4) 0.024(3) 0.005(3) 0.006(3) -0.007(3)
C41 0.041(5) 0.032(4) 0.027(3) 0.011(3) 0.012(3) -0.003(4)
C44 0.056(3) 0.047(3) 0.048(3) 0.029(3) 0.011(3) 0.014(3)
F1 0.095(3) 0.071(3) 0.043(2) 0.030(2) 0.032(2) 0.018(2)
F2 0.080(3) 0.136(5) 0.112(4) 0.089(4) 0.006(3) 0.046(3)
F3 0.123(4) 0.040(2) 0.085(3) 0.028(2) 0.040(3) -0.001(2)
O5 0.035(2) 0.039(2) 0.028(2) 0.0017(17) 0.0105(16) -0.0023(17)
O6 0.046(2) 0.039(2) 0.046(3) 0.003(2) 0.013(2) 0.0020(19)
O7 0.034(2) 0.040(2) 0.032(2) 0.0133(18) 0.0020(16) -0.0012(17)
S01 0.0289(7) 0.0260(7) 0.0220(7) 0.0060(5) 0.0066(5) 0.0033(5)
C14A 0.028(3) 0.022(3) 0.032(4) 0.013(3) 0.009(3) 0.003(3)
C15A 0.028(3) 0.028(4) 0.050(4) 0.002(3) 0.009(3) -0.002(3)
C26A 0.046(4) 0.025(3) 0.021(4) 0.004(3) 0.010(3) -0.002(3)
C27A 0.052(4) 0.025(2) 0.016(4) 0.005(3) 0.008(3) 0.002(3)
C38A 0.052(5) 0.025(3) 0.020(5) 0.006(3) 0.006(4) 0.003(3)
C39A 0.053(4) 0.027(3) 0.022(4) 0.003(3) 0.006(4) 0.002(3)
C40A 0.044(4) 0.028(4) 0.024(4) 0.008(4) 0.010(3) 0.000(4)
C41A 0.044(5) 0.033(7) 0.035(7) 0.007(6) 0.007(4) 0.002(5)

loop_
_atom_type_symbol
_atom_type_description
_atom_type_scat_dispersion_real
_atom_type_scat_dispersion_imag
_atom_type_scat_source
C C 0.0137 0.0067 'International Tables Vol C Tables 4.2.6.8 and 6.1.1.4'
H H 0.0000 0.0000 'International Tables Vol C Tables 4.2.6.8 and 6.1.1.4'
F F 0.0583 0.0400 'International Tables Vol C Tables 4.2.6.8 and 6.1.1.4'
N N 0.0241 0.0134 'International Tables Vol C Tables 4.2.6.8 and 6.1.1.4'
O O 0.0389 0.0241 'International Tables Vol C Tables 4.2.6.8 and 6.1.1.4'
S S 0.2925 0.4295 'International Tables Vol C Tables 4.2.6.8 and 6.1.1.4'

loop_
_geom_angle_atom_site_label_1
_geom_angle_atom_site_label_2
_geom_angle_atom_site_label_3
_geom_angle
_geom_angle_site_symmetry_1
_geom_angle_site_symmetry_3
_geom_angle_publ_flag
C2 C1 H1A 109.5 . . ?
C2 C1 H1B 109.5 . . ?
H1A C1 H1B 109.5 . . ?
C2 C1 H1C 109.5 . . ?
H1A C1 H1C 109.5 . . ?
H1B C1 H1C 109.5 . . ?
C1 C2 O2 110.2(6) . . ?
C1 C2 H2A 109.6 . . ?
O2 C2 H2A 109.6 . . ?
C1 C2 H2B 109.6 . . ?
O2 C2 H2B 109.6 . . ?
H2A C2 H2B 108.1 . . ?
O1 C3 O2 123.7(5) . . ?
O1 C3 C4 124.5(5) . . ?
O2 C3 C4 111.7(4) . . ?
N1 C4 C5 108.4(4) . . ?
N1 C4 C3 118.8(4) . . ?
C5 C4 C3 132.7(5) . . ?
C4 C5 C6 106.8(4) . . ?
C4 C5 C20 128.1(5) . . ?
C6 C5 C20 125.1(5) . . ?
C7 C6 C5 107.5(4) . . ?
C7 C6 C18 125.9(5) . . ?
C5 C6 C18 126.6(5) . . ?
N1 C7 C6 108.4(4) . . ?
N1 C7 C8 124.1(5) . . ?
C6 C7 C8 127.6(5) . . ?
N2 C8 C9 108.3(4) . . ?
N2 C8 C7 119.6(4) . . ?
C9 C8 C7 131.4(5) . . ?
C8 C9 C10 107.3(5) . . ?
C8 C9 C16 126.2(5) . . ?
C10 C9 C16 126.2(5) . . ?
C11 C10 C9 106.6(5) . . ?
C11 C10 C14 127.6(5) . . ?
C9 C10 C14 125.4(5) . . ?
C11 C10 C14A 116.1(12) . . ?
C9 C10 C14A 123.2(11) . . ?
N2 C11 C10 108.0(4) . . ?
N2 C11 C12 118.0(4) . . ?
C10 C11 C12 133.7(5) . . ?
N3 C12 C13 120.4(5) . . ?
N3 C12 C11 115.5(4) . . ?
C13 C12 C11 124.1(5) . . ?
N4 C13 C12 118.3(5) . . ?
N4 C13 H13 120.8 . . ?
C12 C13 H13 120.8 . . ?
C17 C16 C9 113.5(6) . . ?
C17 C16 H16A 108.9 . . ?
C9 C16 H16A 108.9 . . ?
C17 C16 H16B 108.9 . . ?
C9 C16 H16B 108.9 . . ?
H16A C16 H16B 107.7 . . ?
C16 C17 H17A 109.5 . . ?
C16 C17 H17B 109.5 . . ?
H17A C17 H17B 109.5 . . ?
C16 C17 H17C 109.5 . . ?
H17A C17 H17C 109.5 . . ?
H17B C17 H17C 109.5 . . ?
C6 C18 C19 114.0(5) . . ?
C6 C18 H18A 108.8 . . ?
C19 C18 H18A 108.8 . . ?
C6 C18 H18B 108.8 . . ?
C19 C18 H18B 108.8 . . ?
H18A C18 H18B 107.7 . . ?
C18 C19 H19A 109.5 . . ?
C18 C19 H19B 109.5 . . ?
H19A C19 H19B 109.5 . . ?
C18 C19 H19C 109.5 . . ?
H19A C19 H19C 109.5 . . ?
H19B C19 H19C 109.5 . . ?
C5 C20 C21 114.1(5) . . ?
C5 C20 H20A 108.7 . . ?
C21 C20 H20A 108.7 . . ?
C5 C20 H20B 108.7 . . ?
C21 C20 H20B 108.7 . . ?
H20A C20 H20B 107.6 . . ?
C20 C21 H21A 109.5 . . ?
C20 C21 H21B 109.5 . . ?
H21A C21 H21B 109.5 . . ?
C20 C21 H21C 109.5 . . ?
H21A C21 H21C 109.5 . . ?
H21B C21 H21C 109.5 . . ?
N4 C22 H22A 109.5 . . ?
N4 C22 H22B 109.5 . . ?
H22A C22 H22B 109.5 . . ?
N4 C22 H22C 109.5 . . ?
H22A C22 H22C 109.5 . . ?
H22B C22 H22C 109.5 . . ?
N3 C23 C24 120.5(5) . . ?
N3 C23 C25 115.3(5) . . ?
C24 C23 C25 124.2(5) . . ?
N4 C24 C23 118.2(5) . . ?
N4 C24 H24 120.9 . . ?
C23 C24 H24 120.9 . . ?
N5 C25 C26A 103.1(7) . . ?
N5 C25 C26 109.6(5) . . ?
N5 C25 C23 117.9(5) . . ?
C26A C25 C23 135.7(7) . . ?
C26 C25 C23 131.8(6) . . ?
C27A C28 N5 110.1(7) . . ?
N5 C28 C27 106.6(5) . . ?
C27A C28 C29 128.1(7) . . ?
N5 C28 C29 120.8(5) . . ?
C27 C28 C29 131.3(5) . . ?
N6 C29 C30 108.2(5) . . ?
N6 C29 C28 120.4(5) . . ?
C30 C29 C28 131.4(5) . . ?
C29 C30 C31 107.6(5) . . ?
C29 C30 C36 125.1(6) . . ?
C31 C30 C36 127.1(6) . . ?
C32 C31 C30 106.3(5) . . ?
C32 C31 C34 127.2(6) . . ?
C30 C31 C34 126.5(6) . . ?
N6 C32 C31 108.5(5) . . ?
N6 C32 C33 116.9(5) . . ?
C31 C32 C33 134.6(5) . . ?
O3 C33 O4 121.8(6) . . ?
O3 C33 C32 124.2(6) . . ?
O4 C33 C32 114.0(5) . . ?
C31 C34 C35 113.7(6) . . ?
C31 C34 H34A 108.8 . . ?
C35 C34 H34A 108.8 . . ?
C31 C34 H34B 108.8 . . ?
C35 C34 H34B 108.8 . . ?
H34A C34 H34B 107.7 . . ?
C34 C35 H35A 109.5 . . ?
C34 C35 H35B 109.5 . . ?
H35A C35 H35B 109.5 . . ?
C34 C35 H35C 109.5 . . ?
H35A C35 H35C 109.5 . . ?
H35B C35 H35C 109.5 . . ?
C30 C36 C37 112.7(7) . . ?
C30 C36 H36A 109.1 . . ?
C37 C36 H36A 109.1 . . ?
C30 C36 H36B 109.1 . . ?
C37 C36 H36B 109.1 . . ?
H36A C36 H36B 107.8 . . ?
C36 C37 H37A 109.5 . . ?
C36 C37 H37B 109.5 . . ?
H37A C37 H37B 109.5 . . ?
C36 C37 H37C 109.5 . . ?
H37A C37 H37C 109.5 . . ?
H37B C37 H37C 109.5 . . ?
C43 C42 O4 109.8(6) . . ?
C43 C42 H42A 109.7 . . ?
O4 C42 H42A 109.7 . . ?
C43 C42 H42B 109.7 . . ?
O4 C42 H42B 109.7 . . ?
H42A C42 H42B 108.2 . . ?
C42 C43 H43A 109.5 . . ?
C42 C43 H43B 109.5 . . ?
H43A C43 H43B 109.5 . . ?
C42 C43 H43C 109.5 . . ?
H43A C43 H43C 109.5 . . ?
H43B C43 H43C 109.5 . . ?
O8 C45 H45A 109.5 . . ?
O8 C45 H45B 109.5 . . ?
H45A C45 H45B 109.5 . . ?
O8 C45 H45C 109.5 . . ?
H45A C45 H45C 109.5 . . ?
H45B C45 H45C 109.5 . . ?
C7 N1 C4 108.9(4) . . ?
C7 N1 H1 125.5 . . ?
C4 N1 H1 125.5 . . ?
C8 N2 C11 109.8(4) . . ?
C8 N2 H2 125.1 . . ?
C11 N2 H2 125.1 . . ?
C12 N3 C23 119.8(4) . . ?
C24 N4 C13 122.7(4) . . ?
C24 N4 C22 118.8(4) . . ?
C13 N4 C22 118.6(4) . . ?
C28 N5 C25 110.0(4) . . ?
C28 N5 H5 125.0 . . ?
C25 N5 H5 125.0 . . ?
C29 N6 C32 109.3(5) . . ?
C29 N6 H6 125.3 . . ?
C32 N6 H6 125.3 . . ?
C3 O2 C2 117.1(4) . . ?
C33 O4 C42 114.7(5) . . ?
C45 O8 H8 109.5 . . ?
C15 C14 C10 111.7(5) . . ?
C15 C14 H14A 109.3 . . ?
C10 C14 H14A 109.3 . . ?
C15 C14 H14B 109.3 . . ?
C10 C14 H14B 109.3 . . ?
H14A C14 H14B 107.9 . . ?
C14 C15 H15A 109.5 . . ?
C14 C15 H15B 109.5 . . ?
H15A C15 H15B 109.5 . . ?
C14 C15 H15C 109.5 . . ?
H15A C15 H15C 109.5 . . ?
H15B C15 H15C 109.5 . . ?
C27 C26 C25 103.9(6) . . ?
C27 C26 C40 126.6(7) . . ?
C25 C26 C40 129.4(7) . . ?
C26 C27 C28 109.2(6) . . ?
C26 C27 C38 125.9(8) . . ?
C28 C27 C38 124.9(7) . . ?
C39 C38 C27 114.8(8) . . ?
C39 C38 H38A 108.6 . . ?
C27 C38 H38A 108.6 . . ?
C39 C38 H38B 108.6 . . ?
C27 C38 H38B 108.6 . . ?
H38A C38 H38B 107.6 . . ?
C38 C39 H39A 109.5 . . ?
C38 C39 H39B 109.5 . . ?
H39A C39 H39B 109.5 . . ?
C38 C39 H39C 109.5 . . ?
H39A C39 H39C 109.5 . . ?
H39B C39 H39C 109.5 . . ?
C26 C40 C41 114.8(8) . . ?
C26 C40 H40A 108.6 . . ?
C41 C40 H40A 108.6 . . ?
C26 C40 H40B 108.6 . . ?
C41 C40 H40B 108.6 . . ?
H40A C40 H40B 107.6 . . ?
C40 C41 H41A 109.5 . . ?
C40 C41 H41B 109.5 . . ?
H41A C41 H41B 109.5 . . ?
C40 C41 H41C 109.5 . . ?
H41A C41 H41C 109.5 . . ?
H41B C41 H41C 109.5 . . ?
F2 C44 F1 108.4(6) . . ?
F2 C44 F3 109.0(6) . . ?
F1 C44 F3 106.6(6) . . ?
F2 C44 S01 110.8(5) . . ?
F1 C44 S01 111.1(4) . . ?
F3 C44 S01 110.9(5) . . ?
O6 S01 O7 115.1(3) . . ?
O6 S01 O5 114.9(2) . . ?
O7 S01 O5 114.2(2) . . ?
O6 S01 C44 104.8(3) . . ?
O7 S01 C44 103.3(3) . . ?
O5 S01 C44 102.4(3) . . ?
C15A C14A C10 102.6(17) . . ?
C15A C14A H14C 111.2 . . ?
C10 C14A H14C 111.2 . . ?
C15A C14A H14D 111.2 . . ?
C10 C14A H14D 111.2 . . ?
H14C C14A H14D 109.2 . . ?
C14A C15A H15D 109.5 . . ?
C14A C15A H15E 109.5 . . ?
H15D C15A H15E 109.5 . . ?
C14A C15A H15F 109.5 . . ?
H15D C15A H15F 109.5 . . ?
H15E C15A H15F 109.5 . . ?
C27A C26A C25 109.4(9) . . ?
C27A C26A C40A 123.9(11) . . ?
C25 C26A C40A 126.3(11) . . ?
C28 C27A C26A 104.6(10) . . ?
C28 C27A C38A 125.5(11) . . ?
C26A C27A C38A 128.3(12) . . ?
C39A C38A C27A 112.2(13) . . ?
C39A C38A H38C 109.2 . . ?
C27A C38A H38C 109.2 . . ?
C39A C38A H38D 109.2 . . ?
C27A C38A H38D 109.2 . . ?
H38C C38A H38D 107.9 . . ?
C38A C39A H39D 109.5 . . ?
C38A C39A H39E 109.5 . . ?
H39D C39A H39E 109.5 . . ?
C38A C39A H39F 109.5 . . ?
H39D C39A H39F 109.5 . . ?
H39E C39A H39F 109.5 . . ?
C26A C40A C41A 111.9(13) . . ?
C26A C40A H40C 109.2 . . ?
C41A C40A H40C 109.2 . . ?
C26A C40A H40D 109.2 . . ?
C41A C40A H40D 109.2 . . ?
H40C C40A H40D 107.9 . . ?
C40A C41A H41D 109.5 . . ?
C40A C41A H41E 109.5 . . ?
H41D C41A H41E 109.5 . . ?
C40A C41A H41F 109.5 . . ?
H41D C41A H41F 109.5 . . ?
H41E C41A H41F 109.5 . . ?

loop_
_geom_bond_atom_site_label_1
_geom_bond_atom_site_label_2
_geom_bond_distance
_geom_bond_site_symmetry_2
_geom_bond_publ_flag
C1 C2 1.451(11) . ?
C1 H1A 0.9800 . ?
C1 H1B 0.9800 . ?
C1 H1C 0.9800 . ?
C2 O2 1.453(7) . ?
C2 H2A 0.9900 . ?
C2 H2B 0.9900 . ?
C3 O1 1.215(6) . ?
C3 O2 1.340(6) . ?
C3 C4 1.458(7) . ?
C4 N1 1.370(6) . ?
C4 C5 1.385(7) . ?
C5 C6 1.406(7) . ?
C5 C20 1.514(7) . ?
C6 C7 1.384(7) . ?
C6 C18 1.512(7) . ?
C7 N1 1.360(6) . ?
C7 C8 1.482(7) . ?
C8 N2 1.355(6) . ?
C8 C9 1.387(8) . ?
C9 C10 1.408(8) . ?
C9 C16 1.535(9) . ?
C10 C11 1.398(8) . ?
C10 C14 1.538(8) . ?
C10 C14A 1.578(19) . ?
C11 N2 1.359(6) . ?
C11 C12 1.455(7) . ?
C12 N3 1.346(6) . ?
C12 C13 1.397(7) . ?
C13 N4 1.339(7) . ?
C13 H13 0.9500 . ?
C16 C17 1.525(12) . ?
C16 H16A 0.9900 . ?
C16 H16B 0.9900 . ?
C17 H17A 0.9800 . ?
C17 H17B 0.9800 . ?
C17 H17C 0.9800 . ?
C18 C19 1.530(9) . ?
C18 H18A 0.9900 . ?
C18 H18B 0.9900 . ?
C19 H19A 0.9800 . ?
C19 H19B 0.9800 . ?
C19 H19C 0.9800 . ?
C20 C21 1.520(8) . ?
C20 H20A 0.9900 . ?
C20 H20B 0.9900 . ?
C21 H21A 0.9800 . ?
C21 H21B 0.9800 . ?
C21 H21C 0.9800 . ?
C22 N4 1.484(7) . ?
C22 H22A 0.9800 . ?
C22 H22B 0.9800 . ?
C22 H22C 0.9800 . ?
C23 N3 1.349(7) . ?
C23 C24 1.394(7) . ?
C23 C25 1.459(7) . ?
C24 N4 1.339(7) . ?
C24 H24 0.9500 . ?
C25 N5 1.360(7) . ?
C25 C26A 1.420(13) . ?
C25 C26 1.422(9) . ?
C28 C27A 1.348(13) . ?
C28 N5 1.357(7) . ?
C28 C27 1.420(10) . ?
C28 C29 1.477(8) . ?
C29 N6 1.346(7) . ?
C29 C30 1.379(8) . ?
C30 C31 1.401(8) . ?
C30 C36 1.514(8) . ?
C31 C32 1.381(8) . ?
C31 C34 1.508(8) . ?
C32 N6 1.360(7) . ?
C32 C33 1.469(9) . ?
C33 O3 1.198(8) . ?
C33 O4 1.332(7) . ?
C34 C35 1.516(11) . ?
C34 H34A 0.9900 . ?
C34 H34B 0.9900 . ?
C35 H35A 0.9800 . ?
C35 H35B 0.9800 . ?
C35 H35C 0.9800 . ?
C36 C37 1.529(12) . ?
C36 H36A 0.9900 . ?
C36 H36B 0.9900 . ?
C37 H37A 0.9800 . ?
C37 H37B 0.9800 . ?
C37 H37C 0.9800 . ?
C42 C43 1.437(11) . ?
C42 O4 1.461(9) . ?
C42 H42A 0.9900 . ?
C42 H42B 0.9900 . ?
C43 H43A 0.9800 . ?
C43 H43B 0.9800 . ?
C43 H43C 0.9800 . ?
C45 O8 1.420(7) . ?
C45 H45A 0.9800 . ?
C45 H45B 0.9800 . ?
C45 H45C 0.9800 . ?
N1 H1 0.8800 . ?
N2 H2 0.8800 . ?
N5 H5 0.8800 . ?
N6 H6 0.8800 . ?
O8 H8 0.8400 . ?
C14 C15 1.518(9) . ?
C14 H14A 0.9900 . ?
C14 H14B 0.9900 . ?
C15 H15A 0.9800 . ?
C15 H15B 0.9800 . ?
C15 H15C 0.9800 . ?
C26 C27 1.417(10) . ?
C26 C40 1.494(12) . ?
C27 C38 1.521(10) . ?
C38 C39 1.499(12) . ?
C38 H38A 0.9900 . ?
C38 H38B 0.9900 . ?
C39 H39A 0.9800 . ?
C39 H39B 0.9800 . ?
C39 H39C 0.9800 . ?
C40 C41 1.522(11) . ?
C40 H40A 0.9900 . ?
C40 H40B 0.9900 . ?
C41 H41A 0.9800 . ?
C41 H41B 0.9800 . ?
C41 H41C 0.9800 . ?
C44 F2 1.305(8) . ?
C44 F1 1.318(8) . ?
C44 F3 1.327(8) . ?
C44 S01 1.850(6) . ?
O5 S01 1.437(4) . ?
O6 S01 1.427(4) . ?
O7 S01 1.437(4) . ?
C14A C15A 1.53(2) . ?
C14A H14C 0.9900 . ?
C14A H14D 0.9900 . ?
C15A H15D 0.9800 . ?
C15A H15E 0.9800 . ?
C15A H15F 0.9800 . ?
C26A C27A 1.411(14) . ?
C26A C40A 1.502(15) . ?
C27A C38A 1.518(14) . ?
C38A C39A 1.505(17) . ?
C38A H38C 0.9900 . ?
C38A H38D 0.9900 . ?
C39A H39D 0.9800 . ?
C39A H39E 0.9800 . ?
C39A H39F 0.9800 . ?
C40A C41A 1.504(16) . ?
C40A H40C 0.9900 . ?
C40A H40D 0.9900 . ?
C41A H41D 0.9800 . ?
C41A H41E 0.9800 . ?
C41A H41F 0.9800 . ?

loop_
_geom_hbond_atom_site_label_D
_geom_hbond_atom_site_label_H
_geom_hbond_atom_site_label_A
_geom_hbond_distance_DH
_geom_hbond_distance_HA
_geom_hbond_distance_DA
_geom_hbond_angle_DHA
_geom_hbond_site_symmetry_A
_geom_hbond_publ_flag
O8 H8 O7^a 0.84 2.00 2.835(5) 174.7 . yes
N6 H6 O3 0.88 1.95 2.785(6) 157.3 2_777 yes

loop_
_geom_torsion_atom_site_label_1
_geom_torsion_atom_site_label_2
_geom_torsion_atom_site_label_3
_geom_torsion_atom_site_label_4
_geom_torsion
_geom_torsion_site_symmetry_1
_geom_torsion_site_symmetry_2
_geom_torsion_site_symmetry_3
_geom_torsion_site_symmetry_4
_geom_torsion_publ_flag
O1 C3 C4 N1 -9.1(8) . . . . ?
O2 C3 C4 N1 173.7(4) . . . . ?
O1 C3 C4 C5 167.7(6) . . . . ?
O2 C3 C4 C5 -9.4(8) . . . . ?
N1 C4 C5 C6 0.5(6) . . . . ?
C3 C4 C5 C6 -176.7(5) . . . . ?
N1 C4 C5 C20 -179.0(5) . . . . ?
C3 C4 C5 C20 3.9(9) . . . . ?
C4 C5 C6 C7 -0.6(6) . . . . ?
C20 C5 C6 C7 178.8(5) . . . . ?
C4 C5 C6 C18 179.4(5) . . . . ?
C20 C5 C6 C18 -1.2(8) . . . . ?
C5 C6 C7 N1 0.5(6) . . . . ?
C18 C6 C7 N1 -179.4(5) . . . . ?
C5 C6 C7 C8 -179.8(5) . . . . ?
C18 C6 C7 C8 0.2(9) . . . . ?
N1 C7 C8 N2 110.6(6) . . . . ?
C6 C7 C8 N2 -69.1(7) . . . . ?
N1 C7 C8 C9 -80.4(8) . . . . ?
C6 C7 C8 C9 99.9(8) . . . . ?
N2 C8 C9 C10 0.6(7) . . . . ?
C7 C8 C9 C10 -169.3(6) . . . . ?
N2 C8 C9 C16 174.2(6) . . . . ?
C7 C8 C9 C16 4.2(11) . . . . ?
C8 C9 C10 C11 -2.3(7) . . . . ?
C16 C9 C10 C11 -175.9(7) . . . . ?
C8 C9 C10 C14 171.0(6) . . . . ?
C16 C9 C10 C14 -2.5(11) . . . . ?
C8 C9 C10 C14A -140.4(12) . . . . ?
C16 C9 C10 C14A 46.0(15) . . . . ?
C9 C10 C11 N2 3.1(7) . . . . ?
C14 C10 C11 N2 -170.0(6) . . . . ?
C14A C10 C11 N2 144.6(11) . . . . ?
C9 C10 C11 C12 175.9(6) . . . . ?
C14 C10 C11 C12 2.8(11) . . . . ?
C14A C10 C11 C12 -42.6(13) . . . . ?
N2 C11 C12 N3 8.3(7) . . . . ?
C10 C11 C12 N3 -163.9(6) . . . . ?
N2 C11 C12 C13 -172.3(5) . . . . ?
C10 C11 C12 C13 15.5(10) . . . . ?
N3 C12 C13 N4 1.1(7) . . . . ?
C11 C12 C13 N4 -178.3(5) . . . . ?
C8 C9 C16 C17 -87.2(8) . . . . ?
C10 C9 C16 C17 85.1(9) . . . . ?
C7 C6 C18 C19 93.4(6) . . . . ?
C5 C6 C18 C19 -86.5(7) . . . . ?
C4 C5 C20 C21 82.5(7) . . . . ?
C6 C5 C20 C21 -96.8(6) . . . . ?
N3 C23 C24 N4 2.3(8) . . . . ?
C25 C23 C24 N4 -177.0(5) . . . . ?
N3 C23 C25 N5 -1.2(7) . . . . ?
C24 C23 C25 N5 178.0(5) . . . . ?
N3 C23 C25 C26A -156.6(12) . . . . ?
C24 C23 C25 C26A 22.7(15) . . . . ?
N3 C23 C25 C26 167.6(7) . . . . ?
C24 C23 C25 C26 -13.1(11) . . . . ?
C27A C28 C29 N6 -127.3(11) . . . . ?
N5 C28 C29 N6 65.7(7) . . . . ?
C27 C28 C29 N6 -99.3(8) . . . . ?
C27A C28 C29 C30 51.8(14) . . . . ?
N5 C28 C29 C30 -115.2(7) . . . . ?
C27 C28 C29 C30 79.8(10) . . . . ?
N6 C29 C30 C31 0.3(7) . . . . ?
C28 C29 C30 C31 -178.9(6) . . . . ?
N6 C29 C30 C36 -174.6(6) . . . . ?
C28 C29 C30 C36 6.2(11) . . . . ?
C29 C30 C31 C32 0.2(7) . . . . ?
C36 C30 C31 C32 175.0(6) . . . . ?
C29 C30 C31 C34 -178.6(6) . . . . ?
C36 C30 C31 C34 -3.8(11) . . . . ?
C30 C31 C32 N6 -0.7(7) . . . . ?
C34 C31 C32 N6 178.1(6) . . . . ?
C30 C31 C32 C33 -179.7(7) . . . . ?
C34 C31 C32 C33 -1.0(12) . . . . ?
N6 C32 C33 O3 3.0(10) . . . . ?
C31 C32 C33 O3 -178.0(7) . . . . ?
N6 C32 C33 O4 -176.3(5) . . . . ?
C31 C32 C33 O4 2.8(11) . . . . ?
C32 C31 C34 C35 -76.3(8) . . . . ?
C30 C31 C34 C35 102.3(8) . . . . ?
C29 C30 C36 C37 101.0(9) . . . . ?
C31 C30 C36 C37 -72.9(9) . . . . ?
C6 C7 N1 C4 -0.2(6) . . . . ?
C8 C7 N1 C4 -179.9(5) . . . . ?
C5 C4 N1 C7 -0.1(6) . . . . ?
C3 C4 N1 C7 177.4(4) . . . . ?
C9 C8 N2 C11 1.4(6) . . . . ?
C7 C8 N2 C11 172.7(5) . . . . ?
C10 C11 N2 C8 -2.8(6) . . . . ?
C12 C11 N2 C8 -176.9(4) . . . . ?
C13 C12 N3 C23 -1.5(7) . . . . ?
C11 C12 N3 C23 178.0(5) . . . . ?
C24 C23 N3 C12 -0.2(7) . . . . ?
C25 C23 N3 C12 179.1(5) . . . . ?
C23 C24 N4 C13 -2.7(8) . . . . ?
C23 C24 N4 C22 178.2(5) . . . . ?
C12 C13 N4 C24 1.0(7) . . . . ?
C12 C13 N4 C22 -179.8(5) . . . . ?
C27A C28 N5 C25 15.6(10) . . . . ?
C27 C28 N5 C25 -7.0(7) . . . . ?
C29 C28 N5 C25 -175.3(5) . . . . ?
C26A C25 N5 C28 -16.7(9) . . . . ?
C26 C25 N5 C28 9.6(7) . . . . ?
C23 C25 N5 C28 -179.3(5) . . . . ?
C30 C29 N6 C32 -0.7(7) . . . . ?
C28 C29 N6 C32 178.5(5) . . . . ?
C31 C32 N6 C29 0.9(7) . . . . ?
C33 C32 N6 C29 -179.9(5) . . . . ?
O1 C3 O2 C2 2.5(9) . . . . ?
C4 C3 O2 C2 179.7(5) . . . . ?
C1 C2 O2 C3 84.5(7) . . . . ?
O3 C33 O4 C42 -0.2(10) . . . . ?
C32 C33 O4 C42 179.1(7) . . . . ?
C43 C42 O4 C33 -169.3(7) . . . . ?
C11 C10 C14 C15 -92.0(8) . . . . ?
C9 C10 C14 C15 96.1(8) . . . . ?
N5 C25 C26 C27 -7.9(8) . . . . ?
C23 C25 C26 C27 -177.4(7) . . . . ?
N5 C25 C26 C40 175.9(8) . . . . ?
C23 C25 C26 C40 6.4(15) . . . . ?
C25 C26 C27 C28 3.6(9) . . . . ?
C40 C26 C27 C28 179.9(9) . . . . ?
C25 C26 C27 C38 -178.1(8) . . . . ?
C40 C26 C27 C38 -1.7(15) . . . . ?
N5 C28 C27 C26 1.9(9) . . . . ?
C29 C28 C27 C26 168.5(7) . . . . ?
N5 C28 C27 C38 -176.5(8) . . . . ?
C29 C28 C27 C38 -9.9(13) . . . . ?
C26 C27 C38 C39 -113.6(11) . . . . ?
C28 C27 C38 C39 64.5(13) . . . . ?
C27 C26 C40 C41 -91.3(11) . . . . ?
C25 C26 C40 C41 84.1(12) . . . . ?
F2 C44 S01 O6 -55.3(6) . . . . ?
F1 C44 S01 O6 -175.8(5) . . . . ?
F3 C44 S01 O6 65.8(5) . . . . ?
F2 C44 S01 O7 -176.1(5) . . . . ?
F1 C44 S01 O7 63.3(5) . . . . ?
F3 C44 S01 O7 -55.0(5) . . . . ?
F2 C44 S01 O5 64.9(6) . . . . ?
F1 C44 S01 O5 -55.6(5) . . . . ?
F3 C44 S01 O5 -173.9(4) . . . . ?
C11 C10 C14A C15A 110.3(19) . . . . ?
C9 C10 C14A C15A -115.2(19) . . . . ?
N5 C25 C26A C27A 12.3(14) . . . . ?
C23 C25 C26A C27A 170.1(10) . . . . ?
N5 C25 C26A C40A -174.6(14) . . . . ?
C23 C25 C26A C40A -17(2) . . . . ?
N5 C28 C27A C26A -6.9(15) . . . . ?
C29 C28 C27A C26A -175.0(9) . . . . ?
N5 C28 C27A C38A -173.7(13) . . . . ?
C29 C28 C27A C38A 18(2) . . . . ?
C25 C26A C27A C28 -3.6(17) . . . . ?
C40A C26A C27A C28 -176.9(14) . . . . ?
C25 C26A C27A C38A 162.7(15) . . . . ?
C40A C26A C27A C38A -11(3) . . . . ?
C28 C27A C38A C39A 68(2) . . . . ?
C26A C27A C38A C39A -96(2) . . . . ?
C27A C26A C40A C41A 90.5(19) . . . . ?
C25 C26A C40A C41A -81.7(19) . . . . ?
